data_2100181
loop_
_publ_author_name
'Nowell, Harriott'
'Price, Sarah L.'

_publ_section_title
;
 Validation of a search technique for crystal structure prediction
 of flexible molecules by application to piracetam
;
_journal_issue 5
_journal_name_full
;
 Acta Crystallographica, Section B: Structural Science
;
_journal_page_first 558
_journal_page_last 568
_journal_paper_doi 10.1107/s0108768105018549
_journal_volume 61
_journal_year 2005
_chemical_formula_sum 'C6 H10 N2 O2'
_space_group_IT_number 14
_symmetry_cell_setting monoclinic
_symmetry_space_group_name_Hall '-P 2ybc'
_symmetry_space_group_name_H-M 'P 1 21/c 1'
_cell_angle_alpha 90
_cell_angle_beta 106.662
_cell_angle_gamma 90
_cell_formula_units_Z 4
_cell_length_a 9.0537
_cell_length_b 5.7936
_cell_length_c 13.8981
_cell_volume 698.394
_cod_depositor_comments
;
 Marking structure as being theoretically determined.

 Antanas Vaitkus,
 2017-08-05

 Adding the _cell_formula_units_Z data item.

 Antanas Vaitkus,
 2017-08-05
;
_cod_original_sg_symbol_H-M 'P 21/c'
_cod_struct_determination_method theoretical
_cod_database_code 2100181

loop_
_symmetry_equiv_pos_site_id
_symmetry_equiv_pos_as_xyz
1 x,y,z
2 -x,1/2+y,1/2-z
3 -x,-y,-z
4 x,1/2-y,1/2+z

loop_
_atom_site_label
_atom_site_fract_x
_atom_site_fract_y
_atom_site_fract_z
_atom_site_type_symbol
C1 0.945666 0.109495 0.597609 C
C2 0.95064 -0.0966052 0.666422 C
C3 0.798269 -0.0811546 0.692851 C
C4 0.688614 0.0380803 0.601191 C
C5 0.743491 0.368347 0.495608 C
C6 0.632565 0.305449 0.393825 C
N1 0.793267 0.172741 0.561087 N
N2 0.662809 0.0986648 0.356598 N
O1 1.05375 0.200257 0.574994 O
O2 0.527752 0.434911 0.349377 O
H1 0.957897 -0.253622 0.624461 H
H2 1.053 -0.0887243 0.730626 H
H3 0.812877 0.0281645 0.758748 H
H4 0.754485 -0.247663 0.708503 H
H5 0.624009 -0.0856864 0.545406 H
H6 0.605648 0.151227 0.621243 H
H7 0.847099 0.445978 0.484253 H
H8 0.685285 0.496046 0.529604 H
H9 0.7565 0.00647383 0.392195 H
H10 0.603765 0.0578755 0.285653 H
